data_7235816
loop_
_publ_author_name
'Klap\"otke, Thomas M.'
'Schmid, Philipp. C.'
'Schnell, Simon'
'Stierstorfer, J\"org'

_publ_section_title
;
 Thermal stabilization of energetic materials by the aromatic
 nitrogen-rich
 4,4&#x2032;,5,5&#x2032;-tetraamino-3,3&#x2032;-bi-1,2,4-triazolium cation
;
_journal_issue 6
_journal_name_full 'Journal of Materials Chemistry A'
_journal_page_first 2658
_journal_paper_doi 10.1039/C4TA05964F
_journal_volume 3
_journal_year 2015
_chemical_formula_moiety 'C2 N12 O4, C4 H10 N10'
_chemical_formula_sum 'C6 H10 N22 O4'
_chemical_formula_weight 454.36
_chemical_name_common '5,5-bis(2,3-diamino-1,2,4-triazolium) 1,1-dinitramino-5,5-bistetrazolate'
_chemical_name_systematic '5,5-bis(2,3-diamino-1,2,4-triazolium) 1,1-dinitramino-5,5-bistetrazolate'
_space_group_IT_number 2
_space_group_name_Hall '-P 1'
_space_group_name_H-M_alt 'P -1'
_symmetry_cell_setting triclinic
_symmetry_Int_Tables_number 2
_symmetry_space_group_name_Hall '-P 1'
_symmetry_space_group_name_H-M 'P -1'
_atom_sites_solution_hydrogens difmap
_atom_sites_solution_primary direct
_atom_sites_solution_secondary difmap
_audit_creation_date
;
'Thu Jul 10 21:39:41 2014'
;
_audit_creation_method
;
CrysAlisPro, Oxford Diffraction Ltd.,
Version 1.171.35.11 (release 16-05-2011 CrysAlis171 .NET)
(compiled May 16 2011,17:55:39)
;
_audit_update_record
;
2014-10-14 deposited with the CCDC.
2014-12-17 downloaded from the CCDC.
;
_cell_angle_alpha 81.266(7)
_cell_angle_beta 75.251(7)
_cell_angle_gamma 85.638(7)
_cell_formula_units_Z 1
_cell_length_a 6.3892(6)
_cell_length_b 8.2420(7)
_cell_length_c 8.4392(7)
_cell_measurement_reflns_used 1490
_cell_measurement_temperature 173(2)
_cell_measurement_theta_max 31.8310
_cell_measurement_theta_min 4.6190
_cell_volume 424.45(7)
_computing_cell_refinement
;
CrysAlisPro, Agilent Technologies,
Version 1.171.35.11 (release 16-05-2011 CrysAlis171 .NET)
(compiled May 16 2011,17:55:39)
;
_computing_data_collection
;
CrysAlisPro, Agilent Technologies,
Version 1.171.35.11 (release 16-05-2011 CrysAlis171 .NET)
(compiled May 16 2011,17:55:39)
;
_computing_data_reduction
;
CrysAlisPro, Agilent Technologies,
Version 1.171.35.11 (release 16-05-2011 CrysAlis171 .NET)
(compiled May 16 2011,17:55:39)
;
_computing_molecular_graphics
;
'ORTEP (M. N. Burnett, C. K. Johnson, ORTEP-III: Oak Ridge Thermal Ellipsoid
# Plot Program for Crystal Structure Illustrations, Oak Ridge National
# Laboratory Report ORNL-6895, 1996). Windows version (L. J. Farrugia, Univ.
# Glasgow) used --- SCHAKAL (E. Keller, University of  Freiburg (Breisgau),
# Germany, 1995)'
;
_computing_publication_material
;PLATON (A. L. Spek, Acta Crystallogr, Sect. A, 1990, 46, C34, 1995 version).
# --- T.B.Cohen, Pure Appl. Chem. 1996,68,2339-2359 (atomic masses).
;
_computing_structure_refinement 'SHELXL-97 (Sheldrick, 1997)'
_computing_structure_solution SIR-92
_diffrn_ambient_temperature 173
_diffrn_detector_area_resol_mean 15.9809
_diffrn_measured_fraction_theta_full 0.996
_diffrn_measured_fraction_theta_max 0.996
_diffrn_measurement_device 'CCD camera on \k-goniostat'
_diffrn_measurement_device_type 'Xcalibur, Sapphire3'
_diffrn_measurement_method '\w scans'
_diffrn_orient_matrix_UB_11 0.0177616000
_diffrn_orient_matrix_UB_12 0.0251735000
_diffrn_orient_matrix_UB_13 -0.0864023000
_diffrn_orient_matrix_UB_21 0.0957129000
_diffrn_orient_matrix_UB_22 -0.0508962000
_diffrn_orient_matrix_UB_23 -0.0139410000
_diffrn_orient_matrix_UB_31 -0.0610123000
_diffrn_orient_matrix_UB_32 -0.0660948000
_diffrn_orient_matrix_UB_33 -0.0062782000
_diffrn_radiation_collimation 0.5
_diffrn_radiation_monochromator graphite
_diffrn_radiation_source 'Enhance (Mo) X-ray Source'
_diffrn_radiation_type 'Mo K\a'
_diffrn_radiation_wavelength 0.71073
_diffrn_reflns_av_R_equivalents 0.0364
_diffrn_reflns_av_sigmaI/netI 0.0368
_diffrn_reflns_limit_h_max 8
_diffrn_reflns_limit_h_min -8
_diffrn_reflns_limit_k_max 10
_diffrn_reflns_limit_k_min -10
_diffrn_reflns_limit_l_max 10
_diffrn_reflns_limit_l_min -10
_diffrn_reflns_number 6245
_diffrn_reflns_theta_full 26.50
_diffrn_reflns_theta_max 26.50
_diffrn_reflns_theta_min 4.13
_diffrn_source_current 40
_diffrn_source_type 'Spellman generator'
_diffrn_source_voltage 50
_exptl_absorpt_coefficient_mu 0.150
_exptl_absorpt_correction_T_max 0.9970
_exptl_absorpt_correction_T_min 0.9425
_exptl_absorpt_correction_type multi-scan
_exptl_absorpt_process_details
;
CrysAlisPro, Agilent Technologies,
Version 1.171.35.11 (release 16-05-2011 CrysAlis171 .NET)
(compiled May 16 2011,17:55:39)
Empirical absorption correction using spherical harmonics,
 implemented in SCALE3 ABSPACK scaling algorithm.
;
_exptl_crystal_colour colorless
_exptl_crystal_density_diffrn 1.778
_exptl_crystal_density_method 'not measured'
_exptl_crystal_description plate
_exptl_crystal_F_000 232
_exptl_crystal_size_max 0.40
_exptl_crystal_size_mid 0.16
_exptl_crystal_size_min 0.02
_refine_diff_density_max 0.181
_refine_diff_density_min -0.269
_refine_diff_density_rms 0.051
_refine_ls_extinction_method none
_refine_ls_goodness_of_fit_ref 1.024
_refine_ls_hydrogen_treatment refall
_refine_ls_matrix_type full
_refine_ls_number_parameters 165
_refine_ls_number_reflns 1750
_refine_ls_number_restraints 0
_refine_ls_restrained_S_all 1.024
_refine_ls_R_factor_all 0.0501
_refine_ls_R_factor_gt 0.0356
_refine_ls_shift/su_max 0.000
_refine_ls_shift/su_mean 0.000
_refine_ls_structure_factor_coef Fsqd
_refine_ls_weighting_details 'calc w=1/[\s^2^(Fo^2^)+(0.0369P)^2^+0.1063P] where P=(Fo^2^+2Fc^2^)/3'
_refine_ls_weighting_scheme calc
_refine_ls_wR_factor_gt 0.0783
_refine_ls_wR_factor_ref 0.0862
_reflns_number_gt 1390
_reflns_number_total 1750
_reflns_threshold_expression >2sigma(I)
_cod_data_source_file c4ta05964f2.cif
_cod_data_source_block jx227
_cod_original_cell_volume 424.45(6)
_cod_original_sg_symbol_Hall -P1
_cod_database_code 7235816

loop_
_symmetry_equiv_pos_as_xyz
'x, y, z'
'-x, -y, -z'

loop_
_atom_site_label
_atom_site_type_symbol
_atom_site_fract_x
_atom_site_fract_y
_atom_site_fract_z
_atom_site_U_iso_or_equiv
_atom_site_adp_type
_atom_site_occupancy
_atom_site_symmetry_multiplicity
_atom_site_calc_flag
O1 O 0.1278(2) 0.04267(15) 0.62882(15) 0.0337(3) Uani 1 1 d
O2 O 0.2924(2) 0.27452(15) 0.53984(15) 0.0312(3) Uani 1 1 d
N1 N 0.2860(2) -0.00472(16) 0.87740(16) 0.0191(3) Uani 1 1 d
N2 N 0.4412(2) -0.12044(17) 0.89562(17) 0.0234(3) Uani 1 1 d
N3 N 0.3503(2) -0.22967(17) 1.01708(17) 0.0235(3) Uani 1 1 d
N4 N 0.1384(2) -0.18771(16) 1.07904(17) 0.0227(3) Uani 1 1 d
N5 N 0.3416(2) 0.13920(16) 0.76853(16) 0.0224(3) Uani 1 1 d
N6 N 0.2490(2) 0.14593(17) 0.64404(16) 0.0226(3) Uani 1 1 d
C1 C 0.1016(3) -0.04665(18) 0.99110(19) 0.0185(3) Uani 1 1 d
N7 N 1.0930(2) 0.32786(17) 0.28931(17) 0.0224(3) Uani 1 1 d
N8 N 1.1709(2) 0.39394(16) 0.12685(16) 0.0206(3) Uani 1 1 d
N9 N 0.8155(2) 0.43750(15) 0.21042(15) 0.0166(3) Uani 1 1 d
N10 N 0.5981(2) 0.49004(19) 0.22169(17) 0.0204(3) Uani 1 1 d
N11 N 0.7569(3) 0.31154(19) 0.49043(18) 0.0261(3) Uani 1 1 d
C2 C 0.8813(3) 0.35426(19) 0.34151(19) 0.0183(3) Uani 1 1 d
C3 C 1.0002(3) 0.45836(18) 0.08190(18) 0.0165(3) Uani 1 1 d
H10A H 0.555(3) 0.447(2) 0.140(3) 0.035(6) Uiso 1 1 d
H7A H 1.179(3) 0.290(2) 0.352(3) 0.037(6) Uiso 1 1 d
H11B H 0.620(4) 0.323(3) 0.502(3) 0.040(6) Uiso 1 1 d
H10B H 0.598(3) 0.601(3) 0.197(3) 0.041(6) Uiso 1 1 d
H11A H 0.816(4) 0.239(3) 0.562(3) 0.046(6) Uiso 1 1 d

loop_
_atom_site_aniso_label
_atom_site_aniso_U_11
_atom_site_aniso_U_22
_atom_site_aniso_U_33
_atom_site_aniso_U_23
_atom_site_aniso_U_13
_atom_site_aniso_U_12
O1 0.0415(8) 0.0344(7) 0.0309(7) -0.0023(6) -0.0172(6) -0.0142(6)
O2 0.0339(7) 0.0345(7) 0.0245(7) 0.0131(5) -0.0134(5) -0.0104(6)
N1 0.0199(7) 0.0185(7) 0.0187(7) 0.0011(5) -0.0067(5) -0.0004(5)
N2 0.0227(8) 0.0232(7) 0.0250(8) -0.0013(6) -0.0094(6) 0.0033(6)
N3 0.0220(8) 0.0202(7) 0.0277(8) -0.0007(6) -0.0071(6) 0.0017(6)
N4 0.0223(8) 0.0184(7) 0.0261(8) 0.0006(6) -0.0068(6) 0.0024(6)
N5 0.0251(8) 0.0232(7) 0.0191(7) 0.0065(6) -0.0101(6) -0.0061(6)
N6 0.0212(8) 0.0274(8) 0.0188(7) 0.0003(6) -0.0057(6) -0.0032(6)
C1 0.0213(9) 0.0162(8) 0.0184(8) -0.0008(6) -0.0069(6) -0.0003(6)
N7 0.0181(8) 0.0284(8) 0.0187(7) 0.0053(6) -0.0064(6) 0.0015(6)
N8 0.0186(7) 0.0249(7) 0.0160(7) 0.0041(6) -0.0042(5) -0.0006(6)
N9 0.0138(7) 0.0194(7) 0.0152(7) 0.0007(5) -0.0029(5) 0.0007(5)
N10 0.0146(7) 0.0229(8) 0.0220(7) -0.0007(6) -0.0044(6) 0.0045(6)
N11 0.0230(9) 0.0331(9) 0.0180(8) 0.0054(6) -0.0034(6) 0.0011(7)
C2 0.0193(9) 0.0167(8) 0.0185(8) -0.0008(6) -0.0052(6) -0.0002(6)
C3 0.0164(8) 0.0160(7) 0.0167(8) -0.0011(6) -0.0041(6) -0.0002(6)

loop_
_atom_type_symbol
_atom_type_description
_atom_type_scat_dispersion_real
_atom_type_scat_dispersion_imag
_atom_type_scat_source
C C 0.0033 0.0016 'International Tables Vol C Tables 4.2.6.8 and 6.1.1.4'
N N 0.0061 0.0033 'International Tables Vol C Tables 4.2.6.8 and 6.1.1.4'
O O 0.0106 0.0060 'International Tables Vol C Tables 4.2.6.8 and 6.1.1.4'
H H 0.0000 0.0000 'International Tables Vol C Tables 4.2.6.8 and 6.1.1.4'

loop_
_geom_angle_atom_site_label_1
_geom_angle_atom_site_label_2
_geom_angle_atom_site_label_3
_geom_angle
_geom_angle_site_symmetry_3
N2 N1 C1 108.78(12) .
N2 N1 N5 119.17(13) .
C1 N1 N5 131.43(14) .
N3 N2 N1 105.96(13) .
N2 N3 N4 111.19(12) .
C1 N4 N3 105.66(13) .
N6 N5 N1 109.47(12) .
O1 N6 O2 121.85(13) .
O1 N6 N5 125.22(13) .
O2 N6 N5 112.90(13) .
N4 C1 N1 108.40(14) .
N4 C1 C1 126.59(18) 2_557
N1 C1 C1 125.00(17) 2_557
C2 N7 N8 112.19(13) .
C2 N7 H7A 125.2(14) .
N8 N7 H7A 121.7(14) .
C3 N8 N7 104.03(13) .
C2 N9 C3 106.09(13) .
C2 N9 N10 121.92(13) .
C3 N9 N10 131.95(13) .
N9 N10 H10A 106.9(13) .
N9 N10 H10B 106.1(13) .
H10A N10 H10B 108.4(18) .
C2 N11 H11B 117.3(14) .
C2 N11 H11A 117.2(14) .
H11B N11 H11A 121.6(19) .
N11 C2 N7 127.90(15) .
N11 C2 N9 126.03(16) .
N7 C2 N9 106.06(13) .
N8 C3 N9 111.61(13) .
N8 C3 C3 124.69(18) 2_765
N9 C3 C3 123.70(18) 2_765

loop_
_geom_bond_atom_site_label_1
_geom_bond_atom_site_label_2
_geom_bond_distance
_geom_bond_site_symmetry_2
O1 N6 1.2350(17) .
O2 N6 1.2693(17) .
N1 N2 1.3439(19) .
N1 C1 1.347(2) .
N1 N5 1.3945(18) .
N2 N3 1.3018(19) .
N3 N4 1.360(2) .
N4 C1 1.3203(19) .
N5 N6 1.3231(18) .
C1 C1 1.443(3) 2_557
N7 C2 1.323(2) .
N7 N8 1.3752(18) .
N7 H7A 0.86(2) .
N8 C3 1.295(2) .
N9 C2 1.354(2) .
N9 C3 1.3857(19) .
N9 N10 1.4070(18) .
N10 H10A 0.93(2) .
N10 H10B 0.91(2) .
N11 C2 1.317(2) .
N11 H11B 0.86(2) .
N11 H11A 0.91(2) .
C3 C3 1.447(3) 2_765

loop_
_geom_hbond_atom_site_label_D
_geom_hbond_atom_site_label_H
_geom_hbond_atom_site_label_A
_geom_hbond_distance_DH
_geom_hbond_distance_HA
_geom_hbond_distance_DA
_geom_hbond_angle_DHA
_geom_hbond_site_symmetry_A
N10 H10A N3 0.93(2) 2.34(2) 3.105(2) 139.3(16) 2_656
N10 H10A N8 0.93(2) 2.56(2) 3.218(2) 128.3(16) 1_455
N7 H7A O2 0.86(2) 1.89(2) 2.7005(18) 156(2) 1_655
N11 H11B O2 0.86(2) 2.09(2) 2.923(2) 163(2) .
N10 H10B N5 0.91(2) 2.28(2) 3.125(2) 155.1(18) 2_666
N10 H10B N3 0.91(2) 2.64(2) 3.2327(19) 123.2(16) 1_564
N11 H11A O1 0.91(2) 2.59(2) 3.422(2) 151.4(18) 1_655

loop_
_geom_torsion_atom_site_label_1
_geom_torsion_atom_site_label_2
_geom_torsion_atom_site_label_3
_geom_torsion_atom_site_label_4
_geom_torsion
_geom_torsion_site_symmetry_4
C1 N1 N2 N3 0.44(17) .
N5 N1 N2 N3 172.47(13) .
N1 N2 N3 N4 -0.08(17) .
N2 N3 N4 C1 -0.32(18) .
N2 N1 N5 N6 114.20(15) .
C1 N1 N5 N6 -75.9(2) .
N1 N5 N6 O1 1.6(2) .
N1 N5 N6 O2 179.84(13) .
N3 N4 C1 N1 0.58(17) .
N3 N4 C1 C1 179.1(2) 2_557
N2 N1 C1 N4 -0.66(18) .
N5 N1 C1 N4 -171.36(15) .
N2 N1 C1 C1 -179.25(19) 2_557
N5 N1 C1 C1 10.0(3) 2_557
C2 N7 N8 C3 -1.02(18) .
N8 N7 C2 N11 -178.17(16) .
N8 N7 C2 N9 0.98(18) .
C3 N9 C2 N11 178.63(16) .
N10 N9 C2 N11 0.6(3) .
C3 N9 C2 N7 -0.53(17) .
N10 N9 C2 N7 -178.58(14) .
N7 N8 C3 N9 0.65(17) .
N7 N8 C3 C3 -179.16(19) 2_765
C2 N9 C3 N8 -0.09(18) .
N10 N9 C3 N8 177.68(15) .
C2 N9 C3 C3 179.71(18) 2_765
N10 N9 C3 C3 -2.5(3) 2_765
